data_2023457
loop_
_publ_author_name
'Yun-Deng, Wu'
'Hui, Wan'
'Yun, Xia'
'Jie, Ni'
'Jian, Li'
'Hui, Zhang'
'Xiang-Yang, Xu'
'Jun, Xie'

_publ_section_title
;
 Crystal structure of the possible sulindac impurity
 2-(5-fluoro-2-methyl-1<i>H</i>-inden-3-yl)aceto-nitrile.
;
_journal_coeditor_code WM5750
_journal_issue 'Pt 4'
_journal_name_full 'Acta crystallographica. Section E, Crystallographic communications'
_journal_page_first 341
_journal_page_last 344
_journal_paper_doi 10.1107/S2056989025002622
_journal_volume 81
_journal_year 2025
_chemical_formula_iupac 'C12 H10 F N'
_chemical_formula_moiety 'C12 H10 F N'
_chemical_formula_sum 'C12 H10 F N'
_chemical_formula_weight 187.21
_chemical_name_systematic
;
2-(5-Fluoro-2-methyl-1<i>H</i>-inden-3-yl)acetonitrile
;
_space_group_crystal_system monoclinic
_space_group_IT_number 14
_space_group_name_Hall '-P 2yn'
_space_group_name_H-M_alt 'P 1 21/n 1'
_atom_sites_solution_hydrogens geom
_atom_sites_solution_primary dual
_audit_creation_method
;
Olex2 1.5
(compiled 2024.02.16 svn.r378c4104 for OlexSys, GUI svn.r6928)
;
_cell_angle_alpha 90
_cell_angle_beta 99.176(2)
_cell_angle_gamma 90
_cell_formula_units_Z 8
_cell_length_a 7.5248(5)
_cell_length_b 15.1897(10)
_cell_length_c 17.1823(9)
_cell_measurement_reflns_used 9932
_cell_measurement_temperature 170.0
_cell_measurement_theta_max 26.74
_cell_measurement_theta_min 2.68
_cell_volume 1938.8(2)
_computing_cell_refinement
;
SAINT (Bruker, 2016)
;
_computing_data_collection
;
APEX3 (Bruker, 2016)
;
_computing_data_reduction
;
SAINT (Bruker, 2016)
;
_computing_molecular_graphics
;
Olex2 (Dolomanov <i>et al.</i>,  2009)
;
_computing_publication_material
;
publCIF (Westrip, 2010)
;
_computing_structure_refinement
;
SHELXL (Sheldrick, 2015b)
;
_computing_structure_solution
;
<i>SHELXT</i> (Sheldrick, 2015a)
;
_diffrn_ambient_temperature 170.0
_diffrn_detector_area_resol_mean 8
_diffrn_measured_fraction_theta_full 0.998
_diffrn_measured_fraction_theta_max 0.998
_diffrn_measurement_device_type 'Bruker SMART APEX CCD area detector'
_diffrn_measurement_method '\w and \f scans'
_diffrn_radiation_monochromator graphite
_diffrn_radiation_type MoK\a
_diffrn_radiation_wavelength 0.71073
_diffrn_reflns_av_R_equivalents 0.0307
_diffrn_reflns_av_unetI/netI 0.0188
_diffrn_reflns_limit_h_max 9
_diffrn_reflns_limit_h_min -9
_diffrn_reflns_limit_k_max 19
_diffrn_reflns_limit_k_min -19
_diffrn_reflns_limit_l_max 21
_diffrn_reflns_limit_l_min -21
_diffrn_reflns_number 28954
_diffrn_reflns_theta_full 25.242
_diffrn_reflns_theta_max 26.774
_diffrn_reflns_theta_min 2.401
_diffrn_source 'sealed tube'
_diffrn_source_current 1.4
_diffrn_source_power 0.07
_diffrn_source_voltage 50.0
_diffrn_standards_number 0
_exptl_absorpt_coefficient_mu 0.089
_exptl_absorpt_correction_T_max 0.7454
_exptl_absorpt_correction_T_min 0.6538
_exptl_absorpt_correction_type multi-scan
_exptl_absorpt_process_details
;
(SADABS; Krause <i>et al.</i>,  2015)
;
_exptl_crystal_colour colourless
_exptl_crystal_density_diffrn 1.283
_exptl_crystal_description block
_exptl_crystal_F_000 784
_exptl_crystal_size_max 0.42
_exptl_crystal_size_mid 0.29
_exptl_crystal_size_min 0.23
_refine_diff_density_max 0.212
_refine_diff_density_min -0.206
_refine_ls_extinction_coef 0.0048(7)
_refine_ls_extinction_expression Fc^*^=kFc[1+0.001xFc^2^\l^3^/sin(2\q)]^-1/4^
_refine_ls_extinction_method
;
<i>SHELXL (Sheldrick, 2015b)
;
_refine_ls_goodness_of_fit_ref 1.028
_refine_ls_hydrogen_treatment constr
_refine_ls_matrix_type full
_refine_ls_number_parameters 256
_refine_ls_number_reflns 4137
_refine_ls_number_restraints 0
_refine_ls_restrained_S_all 1.028
_refine_ls_R_factor_all 0.0466
_refine_ls_R_factor_gt 0.0390
_refine_ls_shift/su_max 0.001
_refine_ls_shift/su_mean 0.000
_refine_ls_structure_factor_coef Fsqd
_refine_ls_weighting_details 'w=1/[\s^2^(Fo^2^)+(0.0464P)^2^+0.5292P] where P=(Fo^2^+2Fc^2^)/3'
_refine_ls_weighting_scheme calc
_refine_ls_wR_factor_gt 0.0984
_refine_ls_wR_factor_ref 0.1046
_reflns_number_gt 3530
_reflns_number_total 4137
_reflns_threshold_expression 'I > 2\s(I)'
_cod_data_source_file wm5750.cif
_cod_data_source_block I
_cod_depositor_comments 'Adding full bibliography for 2023457.cif.'
_cod_database_code 2023457
_shelx_space_group_comment
;
The symmetry employed for this shelxl refinement is uniquely defined
by the following loop, which should always be used as a source of
symmetry information in preference to the above space-group names.
They are only intended as comments.
;
_shelx_estimated_absorpt_t_min 0.964
_shelx_estimated_absorpt_t_max 0.980

loop_
_space_group_symop_operation_xyz
'x, y, z'
'-x+1/2, y+1/2, -z+1/2'
'-x, -y, -z'
'x-1/2, -y-1/2, z-1/2'

loop_
_atom_site_type_symbol
_atom_site_label
_atom_site_fract_x
_atom_site_fract_y
_atom_site_fract_z
_atom_site_U_iso_or_equiv
_atom_site_adp_type
_atom_site_calc_flag
_atom_site_occupancy
_atom_site_disorder_assembly
_atom_site_disorder_group
F F1 0.08006(14) 0.18981(6) 0.05253(6) 0.0683(3) Uani d 1 . .
N N1 0.46276(16) 0.13422(7) 0.35764(7) 0.0451(3) Uani d 1 . .
C C1 0.16171(16) 0.24962(8) 0.17953(8) 0.0373(3) Uani d 1 . .
H H1 0.142597 0.194447 0.202895 0.045 Uiso calc 1 . .
C C2 0.13519(18) 0.26100(9) 0.09871(8) 0.0446(3) Uani d 1 . .
C C3 0.16163(18) 0.33907(10) 0.06189(8) 0.0468(3) Uani d 1 . .
H H3 0.141755 0.343036 0.006001 0.056 Uiso calc 1 . .
C C4 0.21793(17) 0.41208(9) 0.10788(7) 0.0403(3) Uani d 1 . .
H H4 0.236765 0.466889 0.083839 0.048 Uiso calc 1 . .
C C5 0.24625(15) 0.40411(8) 0.18899(7) 0.0314(3) Uani d 1 . .
C C6 0.21782(14) 0.32325(7) 0.22468(7) 0.0296(2) Uani d 1 . .
C C7 0.25771(15) 0.33531(8) 0.31024(7) 0.0308(3) Uani d 1 . .
C C8 0.30813(16) 0.41860(8) 0.32741(7) 0.0343(3) Uani d 1 . .
C C9 0.30565(16) 0.47028(8) 0.25250(7) 0.0356(3) Uani d 1 . .
H H9A 0.219788 0.519996 0.249653 0.043 Uiso calc 1 . .
H H9B 0.426803 0.493474 0.248492 0.043 Uiso calc 1 . .
C C10 0.23961(19) 0.26298(8) 0.36817(8) 0.0410(3) Uani d 1 . .
H H10A 0.262345 0.287413 0.422263 0.049 Uiso calc 1 . .
H H10B 0.114754 0.240222 0.358457 0.049 Uiso calc 1 . .
C C11 0.36465(16) 0.19013(8) 0.36265(7) 0.0340(3) Uani d 1 . .
C C12 0.3611(2) 0.46070(10) 0.40633(8) 0.0503(4) Uani d 1 . .
H H12A 0.282934 0.511371 0.411000 0.075 Uiso calc 1 . .
H H12B 0.486549 0.480414 0.411934 0.075 Uiso calc 1 . .
H H12C 0.348725 0.417899 0.447807 0.075 Uiso calc 1 . .
F F2 0.92640(14) 0.55350(6) 0.40592(5) 0.0692(3) Uani d 1 . .
N N2 0.52928(17) 0.59111(8) 0.10051(8) 0.0555(3) Uani d 1 . .
C C13 0.83947(16) 0.48567(8) 0.28300(7) 0.0366(3) Uani d 1 . .
H H13 0.857248 0.539097 0.256548 0.044 Uiso calc 1 . .
C C14 0.86929(19) 0.47951(9) 0.36423(8) 0.0450(3) Uani d 1 . .
C C15 0.84553(19) 0.40399(10) 0.40560(8) 0.0465(3) Uani d 1 . .
H H15 0.868240 0.403684 0.461595 0.056 Uiso calc 1 . .
C C16 0.78762(17) 0.32816(9) 0.36380(7) 0.0394(3) Uani d 1 . .
H H16 0.769749 0.275137 0.390833 0.047 Uiso calc 1 . .
C C17 0.75646(15) 0.33098(7) 0.28246(7) 0.0310(3) Uani d 1 . .
C C18 0.78197(14) 0.40920(7) 0.24219(7) 0.0292(2) Uani d 1 . .
C C19 0.73809(14) 0.39234(7) 0.15742(6) 0.0280(2) Uani d 1 . .
C C20 0.68786(15) 0.30797(7) 0.14500(7) 0.0302(2) Uani d 1 . .
C C21 0.69555(16) 0.26085(7) 0.22262(7) 0.0328(3) Uani d 1 . .
H H21A 0.575673 0.237782 0.229008 0.039 Uiso calc 1 . .
H H21B 0.782483 0.211482 0.227027 0.039 Uiso calc 1 . .
C C22 0.75293(16) 0.46131(7) 0.09589(7) 0.0336(3) Uani d 1 . .
H H22A 0.877380 0.484612 0.103829 0.040 Uiso calc 1 . .
H H22B 0.729198 0.433713 0.043056 0.040 Uiso calc 1 . .
C C23 0.62711(17) 0.53441(8) 0.09855(7) 0.0370(3) Uani d 1 . .
C C24 0.63087(19) 0.26147(8) 0.06865(8) 0.0416(3) Uani d 1 . .
H H24A 0.626613 0.303465 0.025088 0.062 Uiso calc 1 . .
H H24B 0.511239 0.235723 0.068025 0.062 Uiso calc 1 . .
H H24C 0.717319 0.214674 0.062657 0.062 Uiso calc 1 . .

loop_
_atom_site_aniso_label
_atom_site_aniso_U_11
_atom_site_aniso_U_22
_atom_site_aniso_U_33
_atom_site_aniso_U_12
_atom_site_aniso_U_13
_atom_site_aniso_U_23
F1 0.0791(7) 0.0627(6) 0.0581(6) 0.0011(5) -0.0044(5) -0.0283(5)
N1 0.0494(6) 0.0335(6) 0.0496(7) 0.0066(5) -0.0003(5) 0.0027(5)
C1 0.0356(6) 0.0331(6) 0.0431(7) 0.0031(5) 0.0060(5) -0.0015(5)
C2 0.0405(7) 0.0498(8) 0.0415(7) 0.0044(6) 0.0007(5) -0.0147(6)
C3 0.0435(7) 0.0669(9) 0.0291(6) 0.0092(6) 0.0035(5) 0.0015(6)
C4 0.0367(6) 0.0489(7) 0.0356(6) 0.0039(5) 0.0066(5) 0.0114(5)
C5 0.0265(5) 0.0343(6) 0.0335(6) 0.0033(4) 0.0055(4) 0.0064(5)
C6 0.0259(5) 0.0309(6) 0.0323(6) 0.0046(4) 0.0059(4) 0.0026(4)
C7 0.0315(6) 0.0314(6) 0.0306(6) 0.0080(4) 0.0078(4) 0.0047(4)
C8 0.0336(6) 0.0342(6) 0.0342(6) 0.0071(5) 0.0025(5) 0.0010(5)
C9 0.0348(6) 0.0300(6) 0.0410(7) 0.0001(5) 0.0034(5) 0.0050(5)
C10 0.0522(8) 0.0365(7) 0.0376(7) 0.0112(6) 0.0172(6) 0.0102(5)
C11 0.0418(6) 0.0298(6) 0.0284(6) -0.0004(5) -0.0001(5) 0.0046(4)
C12 0.0586(9) 0.0478(8) 0.0411(7) 0.0075(7) -0.0023(6) -0.0091(6)
F2 0.0937(7) 0.0482(5) 0.0558(5) 0.0070(5) -0.0178(5) -0.0238(4)
N2 0.0527(7) 0.0394(6) 0.0758(9) 0.0120(6) 0.0146(6) 0.0182(6)
C13 0.0369(6) 0.0294(6) 0.0410(7) 0.0045(5) -0.0011(5) -0.0025(5)
C14 0.0485(8) 0.0396(7) 0.0426(7) 0.0086(6) -0.0061(6) -0.0145(6)
C15 0.0524(8) 0.0559(8) 0.0294(6) 0.0127(6) 0.0012(6) -0.0034(6)
C16 0.0413(7) 0.0441(7) 0.0334(6) 0.0068(5) 0.0079(5) 0.0059(5)
C17 0.0291(5) 0.0316(6) 0.0330(6) 0.0046(4) 0.0067(4) 0.0021(5)
C18 0.0257(5) 0.0289(6) 0.0325(6) 0.0048(4) 0.0033(4) 0.0001(4)
C19 0.0267(5) 0.0268(5) 0.0305(6) 0.0035(4) 0.0051(4) 0.0015(4)
C20 0.0302(5) 0.0282(6) 0.0328(6) 0.0022(4) 0.0066(4) 0.0000(4)
C21 0.0356(6) 0.0273(6) 0.0363(6) -0.0003(4) 0.0083(5) 0.0032(5)
C22 0.0369(6) 0.0295(6) 0.0349(6) 0.0014(5) 0.0069(5) 0.0043(5)
C23 0.0374(6) 0.0312(6) 0.0416(7) -0.0018(5) 0.0040(5) 0.0100(5)
C24 0.0536(8) 0.0328(6) 0.0378(7) 0.0006(5) 0.0052(6) -0.0049(5)

loop_
_atom_type_symbol
_atom_type_description
_atom_type_scat_dispersion_real
_atom_type_scat_dispersion_imag
_atom_type_scat_source
C C 0.0033 0.0016 'International Tables Vol C Tables 4.2.6.8 and 6.1.1.4'
H H 0.0000 0.0000 'International Tables Vol C Tables 4.2.6.8 and 6.1.1.4'
F F 0.0171 0.0103 'International Tables Vol C Tables 4.2.6.8 and 6.1.1.4'
N N 0.0061 0.0033 'International Tables Vol C Tables 4.2.6.8 and 6.1.1.4'

loop_
_geom_angle_atom_site_label_1
_geom_angle_atom_site_label_2
_geom_angle_atom_site_label_3
_geom_angle_site_symmetry_1
_geom_angle_site_symmetry_3
_geom_angle
_geom_angle_publ_flag
C2 C1 H1 . . 121.8 ?
C2 C1 C6 . . 116.30(12) ?
C6 C1 H1 . . 121.8 ?
F1 C2 C1 . . 117.80(13) ?
F1 C2 C3 . . 117.96(12) ?
C3 C2 C1 . . 124.24(12) ?
C2 C3 H3 . . 120.6 ?
C2 C3 C4 . . 118.76(12) ?
C4 C3 H3 . . 120.6 ?
C3 C4 H4 . . 120.4 ?
C5 C4 C3 . . 119.23(12) ?
C5 C4 H4 . . 120.4 ?
C4 C5 C6 . . 120.50(12) ?
C4 C5 C9 . . 131.01(11) ?
C6 C5 C9 . . 108.49(10) ?
C1 C6 C5 . . 120.97(11) ?
C1 C6 C7 . . 131.10(11) ?
C5 C6 C7 . . 107.93(10) ?
C6 C7 C10 . . 123.20(11) ?
C8 C7 C6 . . 110.16(10) ?
C8 C7 C10 . . 126.63(11) ?
C7 C8 C9 . . 109.85(10) ?
C7 C8 C12 . . 128.96(12) ?
C12 C8 C9 . . 121.19(11) ?
C5 C9 C8 . . 103.57(9) ?
C5 C9 H9A . . 111.0 ?
C5 C9 H9B . . 111.0 ?
C8 C9 H9A . . 111.0 ?
C8 C9 H9B . . 111.0 ?
H9A C9 H9B . . 109.0 ?
C7 C10 H10A . . 109.1 ?
C7 C10 H10B . . 109.1 ?
H10A C10 H10B . . 107.8 ?
C11 C10 C7 . . 112.47(10) ?
C11 C10 H10A . . 109.1 ?
C11 C10 H10B . . 109.1 ?
N1 C11 C10 . . 179.06(14) ?
C8 C12 H12A . . 109.5 ?
C8 C12 H12B . . 109.5 ?
C8 C12 H12C . . 109.5 ?
H12A C12 H12B . . 109.5 ?
H12A C12 H12C . . 109.5 ?
H12B C12 H12C . . 109.5 ?
C14 C13 H13 . . 121.9 ?
C14 C13 C18 . . 116.15(12) ?
C18 C13 H13 . . 121.9 ?
F2 C14 C13 . . 117.48(13) ?
F2 C14 C15 . . 118.12(12) ?
C15 C14 C13 . . 124.40(12) ?
C14 C15 H15 . . 120.7 ?
C14 C15 C16 . . 118.66(12) ?
C16 C15 H15 . . 120.7 ?
C15 C16 H16 . . 120.5 ?
C17 C16 C15 . . 119.08(12) ?
C17 C16 H16 . . 120.5 ?
C16 C17 C18 . . 120.72(11) ?
C16 C17 C21 . . 130.98(11) ?
C18 C17 C21 . . 108.30(10) ?
C13 C18 C17 . . 120.99(11) ?
C13 C18 C19 . . 130.62(11) ?
C17 C18 C19 . . 108.40(10) ?
C18 C19 C22 . . 123.15(10) ?
C20 C19 C18 . . 109.75(10) ?
C20 C19 C22 . . 127.09(10) ?
C19 C20 C21 . . 110.04(10) ?
C19 C20 C24 . . 128.72(11) ?
C24 C20 C21 . . 121.24(10) ?
C17 C21 C20 . . 103.51(9) ?
C17 C21 H21A . . 111.1 ?
C17 C21 H21B . . 111.1 ?
C20 C21 H21A . . 111.1 ?
C20 C21 H21B . . 111.1 ?
H21A C21 H21B . . 109.0 ?
C19 C22 H22A . . 109.1 ?
C19 C22 H22B . . 109.1 ?
H22A C22 H22B . . 107.8 ?
C23 C22 C19 . . 112.65(10) ?
C23 C22 H22A . . 109.1 ?
C23 C22 H22B . . 109.1 ?
N2 C23 C22 . . 179.90(19) ?
C20 C24 H24A . . 109.5 ?
C20 C24 H24B . . 109.5 ?
C20 C24 H24C . . 109.5 ?
H24A C24 H24B . . 109.5 ?
H24A C24 H24C . . 109.5 ?
H24B C24 H24C . . 109.5 ?

loop_
_geom_bond_atom_site_label_1
_geom_bond_atom_site_label_2
_geom_bond_site_symmetry_2
_geom_bond_distance
_geom_bond_publ_flag
F1 C2 . 1.3660(15) ?
N1 C11 . 1.1375(16) ?
C1 H1 . 0.9500 ?
C1 C2 . 1.3820(19) ?
C1 C6 . 1.3880(17) ?
C2 C3 . 1.373(2) ?
C3 H3 . 0.9500 ?
C3 C4 . 1.388(2) ?
C4 H4 . 0.9500 ?
C4 C5 . 1.3813(17) ?
C5 C6 . 1.4044(16) ?
C5 C9 . 1.4983(17) ?
C6 C7 . 1.4643(16) ?
C7 C8 . 1.3402(17) ?
C7 C10 . 1.5032(16) ?
C8 C9 . 1.5051(16) ?
C8 C12 . 1.4947(17) ?
C9 H9A . 0.9900 ?
C9 H9B . 0.9900 ?
C10 H10A . 0.9900 ?
C10 H10B . 0.9900 ?
C10 C11 . 1.4654(17) ?
C12 H12A . 0.9800 ?
C12 H12B . 0.9800 ?
C12 H12C . 0.9800 ?
F2 C14 . 1.3648(15) ?
N2 C23 . 1.1370(17) ?
C13 H13 . 0.9500 ?
C13 C14 . 1.3810(18) ?
C13 C18 . 1.3898(16) ?
C14 C15 . 1.376(2) ?
C15 H15 . 0.9500 ?
C15 C16 . 1.3903(19) ?
C16 H16 . 0.9500 ?
C16 C17 . 1.3804(17) ?
C17 C18 . 1.4035(16) ?
C17 C21 . 1.5006(16) ?
C18 C19 . 1.4639(15) ?
C19 C20 . 1.3434(16) ?
C19 C22 . 1.5051(15) ?
C20 C21 . 1.5065(16) ?
C20 C24 . 1.4916(17) ?
C21 H21A . 0.9900 ?
C21 H21B . 0.9900 ?
C22 H22A . 0.9900 ?
C22 H22B . 0.9900 ?
C22 C23 . 1.4646(17) ?
C24 H24A . 0.9800 ?
C24 H24B . 0.9800 ?
C24 H24C . 0.9800 ?

loop_
_geom_hbond_atom_site_label_D
_geom_hbond_atom_site_label_H
_geom_hbond_atom_site_label_A
_geom_hbond_site_symmetry_A
_geom_hbond_distance_DH
_geom_hbond_distance_HA
_geom_hbond_distance_DA
_geom_hbond_angle_DHA
_geom_hbond_publ_flag
C10 H10B N2 2_545 0.99 2.65 3.3978(18) 132.1 yes
C22 H22A N1 2_655 0.99 2.61 3.4010(16) 137.3 yes
C24 H24C F2 2_645 0.98 2.76 3.227(2) 109.5 yes
C24 H24B F2 2_645 0.98 2.83 3.227(2) 105.1 yes

loop_
_geom_torsion_atom_site_label_1
_geom_torsion_atom_site_label_2
_geom_torsion_atom_site_label_3
_geom_torsion_atom_site_label_4
_geom_torsion_site_symmetry_1
_geom_torsion_site_symmetry_2
_geom_torsion_site_symmetry_3
_geom_torsion_site_symmetry_4
_geom_torsion
_geom_torsion_publ_flag
F1 C2 C3 C4 . . . . -179.90(11) ?
C1 C2 C3 C4 . . . . -0.3(2) ?
C1 C6 C7 C8 . . . . 179.91(12) ?
C1 C6 C7 C10 . . . . -1.04(19) ?
C2 C1 C6 C5 . . . . -0.34(17) ?
C2 C1 C6 C7 . . . . 179.76(11) ?
C2 C3 C4 C5 . . . . 0.22(19) ?
C3 C4 C5 C6 . . . . -0.25(18) ?
C3 C4 C5 C9 . . . . -179.87(12) ?
C4 C5 C6 C1 . . . . 0.32(17) ?
C4 C5 C6 C7 . . . . -179.76(10) ?
C4 C5 C9 C8 . . . . 179.75(12) ?
C5 C6 C7 C8 . . . . 0.00(13) ?
C5 C6 C7 C10 . . . . 179.05(10) ?
C6 C1 C2 F1 . . . . 179.96(11) ?
C6 C1 C2 C3 . . . . 0.3(2) ?
C6 C5 C9 C8 . . . . 0.10(12) ?
C6 C7 C8 C9 . . . . 0.06(13) ?
C6 C7 C8 C12 . . . . 179.99(12) ?
C6 C7 C10 C11 . . . . 64.09(16) ?
C7 C8 C9 C5 . . . . -0.10(13) ?
C8 C7 C10 C11 . . . . -117.02(13) ?
C9 C5 C6 C1 . . . . -179.98(10) ?
C9 C5 C6 C7 . . . . -0.06(12) ?
C10 C7 C8 C9 . . . . -178.95(11) ?
C10 C7 C8 C12 . . . . 1.0(2) ?
C12 C8 C9 C5 . . . . 179.97(11) ?
F2 C14 C15 C16 . . . . -179.92(12) ?
C13 C14 C15 C16 . . . . 0.0(2) ?
C13 C18 C19 C20 . . . . -179.93(12) ?
C13 C18 C19 C22 . . . . 1.14(18) ?
C14 C13 C18 C17 . . . . 0.04(17) ?
C14 C13 C18 C19 . . . . 179.88(11) ?
C14 C15 C16 C17 . . . . 0.2(2) ?
C15 C16 C17 C18 . . . . -0.24(18) ?
C15 C16 C17 C21 . . . . 179.58(12) ?
C16 C17 C18 C13 . . . . 0.13(17) ?
C16 C17 C18 C19 . . . . -179.75(10) ?
C16 C17 C21 C20 . . . . 179.62(12) ?
C17 C18 C19 C20 . . . . -0.07(13) ?
C17 C18 C19 C22 . . . . -179.00(10) ?
C18 C13 C14 F2 . . . . 179.80(11) ?
C18 C13 C14 C15 . . . . -0.1(2) ?
C18 C17 C21 C20 . . . . -0.54(12) ?
C18 C19 C20 C21 . . . . -0.29(13) ?
C18 C19 C20 C24 . . . . 179.74(11) ?
C18 C19 C22 C23 . . . . -64.72(14) ?
C19 C20 C21 C17 . . . . 0.51(12) ?
C20 C19 C22 C23 . . . . 116.54(13) ?
C21 C17 C18 C13 . . . . -179.73(10) ?
C21 C17 C18 C19 . . . . 0.40(12) ?
C22 C19 C20 C21 . . . . 178.59(11) ?
C22 C19 C20 C24 . . . . -1.4(2) ?
C24 C20 C21 C17 . . . . -179.52(10) ?
